data_4022647
loop_
_publ_author_name
'Hui-Ping Yi'
'Jiang Wu'
'Kui-Ling Ding'
'Xi-Kui Jiang'
'Zhan-Ting Li'

_publ_section_title
;
 Hydrogen Bonding-Induced Aromatic Oligoamide Foldamers as
 Spherand Analogues to Accelerate the Hydrolysis of Nitro-Substituted
 Anisole in Aqueous Media
;
_journal_name_full 'Journal of Organic Chemistry'
_journal_page_first 870
_journal_page_last 877
_journal_paper_doi 10.1021/jo0619940
_journal_volume 72
_journal_year 2007
_chemical_formula_sum 'C25 H25 N3 O7'
_chemical_formula_weight 479.48
_chemical_name_systematic
; 
 ? 
;
_space_group_IT_number 14
_symmetry_cell_setting monoclinic
_symmetry_space_group_name_Hall '-P 2yn'
_symmetry_space_group_name_H-M 'P 1 21/n 1'
_atom_sites_solution_hydrogens geom
_atom_sites_solution_primary direct
_atom_sites_solution_secondary difmap
_audit_creation_method SHELXL-97
_cell_angle_alpha 90.00
_cell_angle_beta 103.970(2)
_cell_angle_gamma 90.00
_cell_formula_units_Z 4
_cell_length_a 14.7672(17)
_cell_length_b 7.5714(9)
_cell_length_c 21.772(3)
_cell_measurement_reflns_used 1907
_cell_measurement_temperature 293(2)
_cell_measurement_theta_max 40.477
_cell_measurement_theta_min 5.686
_cell_volume 2362.3(5)
_computing_cell_refinement 'Bruker SMART'
_computing_data_collection 'Bruker SMART'
_computing_data_reduction 'Bruker SHELXTL'
_computing_molecular_graphics 'Bruker SHELXTL'
_computing_publication_material 'Bruker SHELXTL'
_computing_structure_refinement 'SHELXL-97 (Sheldrick, 1997)'
_computing_structure_solution 'SHELXS-97 (Sheldrick, 1990)'
_diffrn_ambient_temperature 293(2)
_diffrn_measured_fraction_theta_full 0.994
_diffrn_measured_fraction_theta_max 0.994
_diffrn_measurement_device_type 'CCD area detector'
_diffrn_measurement_method 'phi and omega scans'
_diffrn_radiation_monochromator graphite
_diffrn_radiation_source 'fine-focus sealed tube'
_diffrn_radiation_type MoK\a
_diffrn_radiation_wavelength 0.71073
_diffrn_reflns_av_R_equivalents 0.0872
_diffrn_reflns_av_sigmaI/netI 0.0900
_diffrn_reflns_limit_h_max 18
_diffrn_reflns_limit_h_min -17
_diffrn_reflns_limit_k_max 9
_diffrn_reflns_limit_k_min -9
_diffrn_reflns_limit_l_max 27
_diffrn_reflns_limit_l_min -24
_diffrn_reflns_number 13309
_diffrn_reflns_theta_full 27.00
_diffrn_reflns_theta_max 27.00
_diffrn_reflns_theta_min 1.51
_exptl_absorpt_coefficient_mu 0.100
_exptl_absorpt_correction_T_max 1.00000
_exptl_absorpt_correction_T_min 0.76638
_exptl_absorpt_correction_type empirical
_exptl_crystal_colour yellow
_exptl_crystal_density_diffrn 1.348
_exptl_crystal_density_method 'not measured'
_exptl_crystal_F_000 1008
_exptl_crystal_size_max 0.505
_exptl_crystal_size_mid 0.197
_exptl_crystal_size_min 0.090
_refine_diff_density_max 0.193
_refine_diff_density_min -0.251
_refine_diff_density_rms 0.053
_refine_ls_extinction_method none
_refine_ls_goodness_of_fit_ref 0.790
_refine_ls_hydrogen_treatment mixed
_refine_ls_matrix_type full
_refine_ls_number_parameters 329
_refine_ls_number_reflns 5122
_refine_ls_number_restraints 0
_refine_ls_restrained_S_all 0.790
_refine_ls_R_factor_all 0.0981
_refine_ls_R_factor_gt 0.0479
_refine_ls_shift/su_max 0.087
_refine_ls_shift/su_mean 0.004
_refine_ls_structure_factor_coef Fsqd
_refine_ls_weighting_details 'calc w=1/[\s^2^(Fo^2^)+(0.0455P)^2^+0.0000P] where P=(Fo^2^+2Fc^2^)/3'
_refine_ls_weighting_scheme calc
_refine_ls_wR_factor_gt 0.0987
_refine_ls_wR_factor_ref 0.1096
_reflns_number_gt 2410
_reflns_number_total 5122
_reflns_threshold_expression >2sigma(I)
_cod_data_source_file jo0619940si20060927_105741.cif
_cod_data_source_block cd25290
_cod_depositor_comments
;
The following automatic conversions were performed:
'_symmetry_cell_setting' value 'Monoclinic' changed to 'monoclinic'
according to '/home/saulius/struct/CIF-dictionaries/cif_core.dic'
dictionary named 'cif_core.dic' version 2.4.1 from 2010-06-29.

Automatic conversion script
Id: cif_fix_enum 1527 2010-12-29 10:47:43Z saulius 
;
_cod_original_sg_symbol_H-M 'P 21/n'
_cod_database_code 4022647

loop_
_symmetry_equiv_pos_as_xyz
'x, y, z'
'-x+1/2, y+1/2, -z+1/2'
'-x, -y, -z'
'x-1/2, -y-1/2, z-1/2'

loop_
_atom_site_label
_atom_site_type_symbol
_atom_site_fract_x
_atom_site_fract_y
_atom_site_fract_z
_atom_site_U_iso_or_equiv
_atom_site_adp_type
_atom_site_occupancy
_atom_site_symmetry_multiplicity
_atom_site_calc_flag
_atom_site_refinement_flags
O1 O 0.22501(8) 0.23287(17) 0.01252(6) 0.0529(4) Uani 1 1 d .
O2 O 0.30479(10) 0.1008(2) -0.15504(7) 0.0859(5) Uani 1 1 d .
O3 O -0.10848(9) 0.2833(2) -0.00902(6) 0.0772(5) Uani 1 1 d .
O4 O 0.46447(9) 0.2299(2) 0.05088(7) 0.0695(4) Uani 1 1 d .
O5 O 0.13789(8) 0.32595(18) 0.13411(6) 0.0606(4) Uani 1 1 d .
O6 O 0.18469(11) 0.2879(2) 0.26634(7) 0.0816(5) Uani 1 1 d .
O7 O 0.12664(11) 0.5198(2) 0.29912(7) 0.0956(6) Uani 1 1 d .
N1 N 0.35059(12) 0.2397(2) -0.06105(9) 0.0611(5) Uani 1 1 d .
N2 N 0.04748(11) 0.2460(2) 0.01541(8) 0.0550(5) Uani 1 1 d .
N3 N 0.12465(13) 0.4003(3) 0.26106(8) 0.0637(5) Uani 1 1 d .
C1 C 0.16031(12) 0.1972(2) -0.04411(8) 0.0471(5) Uani 1 1 d .
C2 C 0.06606(13) 0.2048(2) -0.04338(8) 0.0481(5) Uani 1 1 d .
C3 C -0.00155(13) 0.1702(2) -0.09860(9) 0.0526(5) Uani 1 1 d .
H3 H -0.0643 0.1735 -0.0981 0.063 Uiso 1 1 calc R
C4 C 0.02368(14) 0.1309(2) -0.15420(9) 0.0538(5) Uani 1 1 d .
C5 C 0.11696(14) 0.1280(3) -0.15421(9) 0.0582(6) Uani 1 1 d .
H5 H 0.1337 0.1025 -0.1918 0.070 Uiso 1 1 calc R
C6 C 0.18717(13) 0.1620(2) -0.09995(9) 0.0504(5) Uani 1 1 d .
C7 C 0.28582(14) 0.1621(3) -0.10763(10) 0.0579(5) Uani 1 1 d .
C8 C 0.44694(14) 0.2625(3) -0.05732(10) 0.0560(5) Uani 1 1 d .
C9 C 0.48288(16) 0.2945(3) -0.10955(11) 0.0702(6) Uani 1 1 d .
H9 H 0.4436 0.2939 -0.1500 0.084 Uiso 1 1 calc R
C10 C 0.57708(17) 0.3272(3) -0.10134(13) 0.0782(7) Uani 1 1 d .
H10 H 0.6010 0.3485 -0.1364 0.094 Uiso 1 1 calc R
C11 C 0.63537(16) 0.3288(3) -0.04223(13) 0.0780(7) Uani 1 1 d .
H11 H 0.6985 0.3523 -0.0373 0.094 Uiso 1 1 calc R
C12 C 0.60092(14) 0.2955(3) 0.01023(12) 0.0710(6) Uani 1 1 d .
H12 H 0.6410 0.2952 0.0504 0.085 Uiso 1 1 calc R
C13 C 0.50703(14) 0.2628(3) 0.00305(10) 0.0572(5) Uani 1 1 d .
C14 C -0.03389(13) 0.2848(2) 0.02968(9) 0.0495(5) Uani 1 1 d .
C15 C -0.02935(12) 0.3288(2) 0.09851(8) 0.0460(5) Uani 1 1 d .
C16 C -0.11499(13) 0.3479(3) 0.11356(9) 0.0542(5) Uani 1 1 d .
H16 H -0.1688 0.3326 0.0815 0.065 Uiso 1 1 calc R
C17 C -0.12491(13) 0.3882(3) 0.17367(9) 0.0582(6) Uani 1 1 d .
C18 C -0.04388(14) 0.4110(3) 0.22080(9) 0.0600(6) Uani 1 1 d .
H18 H -0.0474 0.4408 0.2616 0.072 Uiso 1 1 calc R
C19 C 0.04219(13) 0.3893(3) 0.20723(9) 0.0522(5) Uani 1 1 d .
C20 C 0.05184(12) 0.3500(2) 0.14670(9) 0.0477(5) Uani 1 1 d .
C21 C -0.05086(15) 0.0936(3) -0.21410(9) 0.0737(7) Uani 1 1 d .
H21A H -0.0721 0.2029 -0.2350 0.111 Uiso 1 1 calc R
H21B H -0.1024 0.0339 -0.2035 0.111 Uiso 1 1 calc R
H21C H -0.0253 0.0202 -0.2417 0.111 Uiso 1 1 calc R
C22 C 0.25584(14) 0.0754(3) 0.05013(9) 0.0754(7) Uani 1 1 d .
H22A H 0.2025 0.0074 0.0537 0.113 Uiso 1 1 calc R
H22B H 0.2908 0.1094 0.0916 0.113 Uiso 1 1 calc R
H22C H 0.2945 0.0055 0.0299 0.113 Uiso 1 1 calc R
C23 C 0.52083(15) 0.2217(3) 0.11366(10) 0.0778(7) Uani 1 1 d .
H23A H 0.5680 0.1331 0.1161 0.117 Uiso 1 1 calc R
H23B H 0.4827 0.1922 0.1422 0.117 Uiso 1 1 calc R
H23C H 0.5499 0.3343 0.1252 0.117 Uiso 1 1 calc R
C24 C -0.22038(14) 0.4036(3) 0.18751(10) 0.0861(8) Uani 1 1 d .
H24A H -0.2608 0.4712 0.1547 0.119 Uiso 1 1 calc R
H24B H -0.2147 0.4616 0.2275 0.119 Uiso 1 1 calc R
H24C H -0.2462 0.2878 0.1891 0.119 Uiso 1 1 calc R
C25 C 0.20281(14) 0.4724(3) 0.14576(10) 0.0801(7) Uani 1 1 d .
H25A H 0.1891 0.5513 0.1102 0.120 Uiso 1 1 calc R
H25B H 0.2653 0.4285 0.1517 0.120 Uiso 1 1 calc R
H25C H 0.1971 0.5345 0.1831 0.120 Uiso 1 1 calc R
H1 H 0.3348(12) 0.271(2) -0.0278(9) 0.056(6) Uiso 1 1 d .
H2 H 0.0974(12) 0.262(2) 0.0467(9) 0.058(6) Uiso 1 1 d .

loop_
_atom_site_aniso_label
_atom_site_aniso_U_11
_atom_site_aniso_U_22
_atom_site_aniso_U_33
_atom_site_aniso_U_23
_atom_site_aniso_U_13
_atom_site_aniso_U_12
O1 0.0465(7) 0.0711(10) 0.0376(7) -0.0008(7) 0.0033(6) -0.0011(7)
O2 0.0799(11) 0.1219(14) 0.0588(10) -0.0325(9) 0.0224(8) 0.0065(9)
O3 0.0445(8) 0.1307(14) 0.0501(9) -0.0074(9) -0.0011(7) 0.0001(8)
O4 0.0534(9) 0.1000(12) 0.0561(9) 0.0011(8) 0.0154(7) -0.0027(8)
O5 0.0426(8) 0.0844(11) 0.0519(8) -0.0097(7) 0.0059(6) -0.0078(7)
O6 0.0701(10) 0.0974(13) 0.0655(10) 0.0043(9) -0.0067(8) 0.0195(9)
O7 0.1063(13) 0.1084(14) 0.0583(10) -0.0305(10) -0.0070(9) 0.0077(11)
N1 0.0571(12) 0.0817(14) 0.0479(11) -0.0131(10) 0.0196(9) -0.0029(10)
N2 0.0420(10) 0.0803(14) 0.0385(10) -0.0032(9) 0.0014(8) -0.0039(9)
N3 0.0681(13) 0.0743(14) 0.0426(11) 0.0022(10) 0.0011(9) 0.0010(11)
C1 0.0486(12) 0.0510(13) 0.0368(11) -0.0007(9) 0.0007(9) -0.0022(9)
C2 0.0496(12) 0.0536(13) 0.0386(11) 0.0027(9) 0.0059(9) -0.0024(9)
C3 0.0486(11) 0.0576(13) 0.0460(12) 0.0003(10) 0.0003(9) -0.0026(10)
C4 0.0600(13) 0.0516(13) 0.0426(12) 0.0004(9) -0.0016(10) -0.0014(10)
C5 0.0721(15) 0.0599(14) 0.0401(12) -0.0036(10) 0.0083(11) 0.0018(11)
C6 0.0550(12) 0.0508(13) 0.0428(12) -0.0010(9) 0.0065(10) 0.0015(10)
C7 0.0651(14) 0.0625(15) 0.0448(13) -0.0002(11) 0.0103(11) 0.0079(11)
C8 0.0558(13) 0.0552(14) 0.0634(14) -0.0085(11) 0.0267(11) 0.0016(10)
C9 0.0771(16) 0.0784(17) 0.0620(15) -0.0088(12) 0.0306(12) -0.0025(13)
C10 0.0811(18) 0.0779(17) 0.093(2) -0.0050(14) 0.0539(16) -0.0030(14)
C11 0.0617(15) 0.0828(18) 0.099(2) 0.0012(15) 0.0376(15) 0.0029(13)
C12 0.0529(13) 0.0763(17) 0.0860(18) -0.0016(13) 0.0210(12) 0.0035(11)
C13 0.0525(13) 0.0604(15) 0.0634(14) -0.0034(11) 0.0231(11) 0.0053(10)
C14 0.0426(12) 0.0580(13) 0.0451(12) 0.0030(10) 0.0053(9) -0.0039(10)
C15 0.0438(11) 0.0502(12) 0.0412(11) 0.0043(9) 0.0048(9) -0.0037(9)
C16 0.0469(12) 0.0673(15) 0.0456(12) 0.0040(10) 0.0058(9) -0.0020(10)
C17 0.0529(13) 0.0720(16) 0.0493(13) 0.0084(11) 0.0113(10) 0.0058(11)
C18 0.0668(14) 0.0676(15) 0.0457(12) 0.0027(11) 0.0138(11) 0.0081(11)
C19 0.0521(12) 0.0571(14) 0.0415(12) 0.0012(9) -0.0001(10) 0.0008(10)
C20 0.0453(11) 0.0516(13) 0.0445(12) 0.0003(9) 0.0073(9) -0.0007(9)
C21 0.0814(15) 0.0804(17) 0.0476(13) -0.0055(11) -0.0073(11) -0.0032(13)
C22 0.0683(15) 0.0942(19) 0.0551(14) 0.0230(13) -0.0020(11) 0.0023(13)
C23 0.0686(15) 0.0994(19) 0.0627(15) 0.0089(13) 0.0104(12) 0.0031(13)
C24 0.0643(15) 0.132(2) 0.0671(16) 0.0028(15) 0.0253(12) 0.0111(14)
C25 0.0551(14) 0.106(2) 0.0765(16) 0.0031(14) 0.0094(12) -0.0254(13)

loop_
_atom_type_symbol
_atom_type_description
_atom_type_scat_dispersion_real
_atom_type_scat_dispersion_imag
_atom_type_scat_source
C C 0.0033 0.0016 'International Tables Vol C Tables 4.2.6.8 and 6.1.1.4'
H H 0.0000 0.0000 'International Tables Vol C Tables 4.2.6.8 and 6.1.1.4'
N N 0.0061 0.0033 'International Tables Vol C Tables 4.2.6.8 and 6.1.1.4'
O O 0.0106 0.0060 'International Tables Vol C Tables 4.2.6.8 and 6.1.1.4'

loop_
_geom_angle_atom_site_label_1
_geom_angle_atom_site_label_2
_geom_angle_atom_site_label_3
_geom_angle
C1 O1 C22 113.20(14)
C13 O4 C23 118.19(16)
C20 O5 C25 117.92(16)
C7 N1 C8 128.05(19)
C7 N1 H1 118.3(12)
C8 N1 H1 113.4(12)
C14 N2 C2 129.80(17)
C14 N2 H2 114.6(12)
C2 N2 H2 115.1(12)
O6 N3 O7 123.86(18)
O6 N3 C19 118.66(18)
O7 N3 C19 117.42(19)
O1 C1 C6 122.09(16)
O1 C1 C2 117.05(17)
C6 C1 C2 120.81(16)
C3 C2 C1 119.49(18)
C3 C2 N2 124.85(17)
C1 C2 N2 115.66(16)
C4 C3 C2 120.59(18)
C4 C3 H3 119.7
C2 C3 H3 119.7
C5 C4 C3 118.98(17)
C5 C4 C21 121.01(19)
C3 C4 C21 120.01(19)
C4 C5 C6 122.39(19)
C4 C5 H5 118.8
C6 C5 H5 118.8
C1 C6 C5 117.69(18)
C1 C6 C7 125.72(17)
C5 C6 C7 116.57(18)
O2 C7 N1 122.3(2)
O2 C7 C6 121.19(19)
N1 C7 C6 116.49(19)
C9 C8 C13 119.28(19)
C9 C8 N1 123.5(2)
C13 C8 N1 117.08(18)
C10 C9 C8 119.8(2)
C10 C9 H9 120.1
C8 C9 H9 120.1
C11 C10 C9 120.7(2)
C11 C10 H10 119.7
C9 C10 H10 119.7
C10 C11 C12 120.3(2)
C10 C11 H11 119.9
C12 C11 H11 119.9
C13 C12 C11 120.0(2)
C13 C12 H12 120.0
C11 C12 H12 120.0
O4 C13 C12 125.6(2)
O4 C13 C8 114.41(17)
C12 C13 C8 120.0(2)
O3 C14 N2 123.31(18)
O3 C14 C15 120.16(17)
N2 C14 C15 116.52(16)
C16 C15 C20 118.40(18)
C16 C15 C14 115.43(16)
C20 C15 C14 126.17(16)
C17 C16 C15 123.77(18)
C17 C16 H16 118.1
C15 C16 H16 118.1
C16 C17 C18 117.21(18)
C16 C17 C24 121.35(18)
C18 C17 C24 121.43(19)
C19 C18 C17 120.07(19)
C19 C18 H18 120.0
C17 C18 H18 120.0
C18 C19 C20 122.50(17)
C18 C19 N3 116.69(18)
C20 C19 N3 120.73(18)
O5 C20 C19 121.87(16)
O5 C20 C15 120.07(17)
C19 C20 C15 118.02(17)
C4 C21 H21A 109.5
C4 C21 H21B 109.5
H21A C21 H21B 109.5
C4 C21 H21C 109.5
H21A C21 H21C 109.5
H21B C21 H21C 109.5
O1 C22 H22A 109.5
O1 C22 H22B 109.5
H22A C22 H22B 109.5
O1 C22 H22C 109.5
H22A C22 H22C 109.5
H22B C22 H22C 109.5
O4 C23 H23A 109.5
O4 C23 H23B 109.5
H23A C23 H23B 109.5
O4 C23 H23C 109.5
H23A C23 H23C 109.5
H23B C23 H23C 109.5
C17 C24 H24A 109.5
C17 C24 H24B 109.5
H24A C24 H24B 109.5
C17 C24 H24C 109.5
H24A C24 H24C 109.5
H24B C24 H24C 109.5
O5 C25 H25A 109.5
O5 C25 H25B 109.5
H25A C25 H25B 109.5
O5 C25 H25C 109.5
H25A C25 H25C 109.5
H25B C25 H25C 109.5

loop_
_geom_bond_atom_site_label_1
_geom_bond_atom_site_label_2
_geom_bond_distance
O1 C1 1.392(2)
O1 C22 1.456(2)
O2 C7 1.224(2)
O3 C14 1.215(2)
O4 C13 1.363(2)
O4 C23 1.420(2)
O5 C20 1.375(2)
O5 C25 1.448(2)
O6 N3 1.215(2)
O7 N3 1.223(2)
N1 C7 1.349(2)
N1 C8 1.416(2)
N1 H1 0.847(19)
N2 C14 1.344(2)
N2 C2 1.407(2)
N2 H2 0.884(18)
N3 C19 1.474(2)
C1 C6 1.392(2)
C1 C2 1.397(2)
C2 C3 1.390(2)
C3 C4 1.382(3)
C3 H3 0.9300
C4 C5 1.378(3)
C4 C21 1.516(2)
C5 C6 1.395(2)
C5 H5 0.9300
C6 C7 1.506(3)
C8 C9 1.387(3)
C8 C13 1.397(3)
C9 C10 1.382(3)
C9 H9 0.9300
C10 C11 1.365(3)
C10 H10 0.9300
C11 C12 1.381(3)
C11 H11 0.9300
C12 C13 1.380(3)
C12 H12 0.9300
C14 C15 1.521(3)
C15 C16 1.388(2)
C15 C20 1.399(2)
C16 C17 1.386(3)
C16 H16 0.9300
C17 C18 1.386(2)
C17 C24 1.516(3)
C18 C19 1.382(2)
C18 H18 0.9300
C19 C20 1.392(2)
C21 H21A 0.9600
C21 H21B 0.9600
C21 H21C 0.9600
C22 H22A 0.9600
C22 H22B 0.9600
C22 H22C 0.9600
C23 H23A 0.9600
C23 H23B 0.9600
C23 H23C 0.9600
C24 H24A 0.9600
C24 H24B 0.9600
C24 H24C 0.9600
C25 H25A 0.9600
C25 H25B 0.9600
C25 H25C 0.9600

loop_
_geom_hbond_atom_site_label_D
_geom_hbond_atom_site_label_H
_geom_hbond_atom_site_label_A
_geom_hbond_distance_DH
_geom_hbond_distance_HA
_geom_hbond_distance_DA
_geom_hbond_angle_DHA
N1 H1 O1 0.847(19) 2.042(18) 2.728(2) 137.6(16)
N1 H1 O4 0.847(19) 2.262(18) 2.606(2) 104.5(14)
N2 H2 O5 0.884(18) 1.913(18) 2.676(2) 143.7(16)
N2 H2 O1 0.884(18) 2.199(17) 2.639(2) 110.3(14)

loop_
_geom_torsion_atom_site_label_1
_geom_torsion_atom_site_label_2
_geom_torsion_atom_site_label_3
_geom_torsion_atom_site_label_4
_geom_torsion
C22 O1 C1 C6 -90.6(2)
C22 O1 C1 C2 91.8(2)
O1 C1 C2 C3 -179.95(16)
C6 C1 C2 C3 2.4(3)
O1 C1 C2 N2 -0.7(2)
C6 C1 C2 N2 -178.37(17)
C14 N2 C2 C3 -10.3(3)
C14 N2 C2 C1 170.51(19)
C1 C2 C3 C4 -0.9(3)
N2 C2 C3 C4 179.99(18)
C2 C3 C4 C5 -0.6(3)
C2 C3 C4 C21 -179.96(18)
C3 C4 C5 C6 0.5(3)
C21 C4 C5 C6 179.91(18)
O1 C1 C6 C5 -179.94(16)
C2 C1 C6 C5 -2.4(3)
O1 C1 C6 C7 -1.7(3)
C2 C1 C6 C7 175.78(18)
C4 C5 C6 C1 1.0(3)
C4 C5 C6 C7 -177.42(18)
C8 N1 C7 O2 -0.8(4)
C8 N1 C7 C6 -178.02(18)
C1 C6 C7 O2 167.4(2)
C5 C6 C7 O2 -14.4(3)
C1 C6 C7 N1 -15.4(3)
C5 C6 C7 N1 162.79(18)
C7 N1 C8 C9 34.9(3)
C7 N1 C8 C13 -149.0(2)
C13 C8 C9 C10 -0.4(3)
N1 C8 C9 C10 175.55(19)
C8 C9 C10 C11 -0.1(3)
C9 C10 C11 C12 0.7(4)
C10 C11 C12 C13 -0.8(4)
C23 O4 C13 C12 -2.5(3)
C23 O4 C13 C8 177.87(17)
C11 C12 C13 O4 -179.4(2)
C11 C12 C13 C8 0.3(3)
C9 C8 C13 O4 -179.99(17)
N1 C8 C13 O4 3.8(3)
C9 C8 C13 C12 0.3(3)
N1 C8 C13 C12 -175.90(18)
C2 N2 C14 O3 2.9(3)
C2 N2 C14 C15 -178.26(18)
O3 C14 C15 C16 6.2(3)
N2 C14 C15 C16 -172.66(17)
O3 C14 C15 C20 -174.20(19)
N2 C14 C15 C20 6.9(3)
C20 C15 C16 C17 0.6(3)
C14 C15 C16 C17 -179.82(18)
C15 C16 C17 C18 0.2(3)
C15 C16 C17 C24 -178.7(2)
C16 C17 C18 C19 -1.5(3)
C24 C17 C18 C19 177.48(19)
C17 C18 C19 C20 2.0(3)
C17 C18 C19 N3 -174.76(17)
O6 N3 C19 C18 133.1(2)
O7 N3 C19 C18 -44.4(3)
O6 N3 C19 C20 -43.8(3)
O7 N3 C19 C20 138.8(2)
C25 O5 C20 C19 -61.1(2)
C25 O5 C20 C15 121.21(19)
C18 C19 C20 O5 -178.89(18)
N3 C19 C20 O5 -2.3(3)
C18 C19 C20 C15 -1.2(3)
N3 C19 C20 C15 175.43(17)
C16 C15 C20 O5 177.67(16)
C14 C15 C20 O5 -1.9(3)
C16 C15 C20 C19 -0.1(3)
C14 C15 C20 C19 -179.65(18)

loop_
_cod_related_entry_id
_cod_related_entry_database
_cod_related_entry_code
1 ChemSpider 17263934
